data_4037581
loop_
_publ_author_name
'Koenig, Jonas J.'
'Arndt, Thiemo'
'Gildemeister, Nora'
'Neud\"orfl, J\"org-M'
'Breugst, Martin'

_publ_section_title
;
 Iodine-Catalyzed Nazarov Cyclizations.
;
_journal_issue 12
_journal_name_full 'The Journal of organic chemistry'
_journal_page_first 7587
_journal_page_last 7605
_journal_paper_doi 10.1021/acs.joc.9b01083
_journal_volume 84
_journal_year 2019
_chemical_formula_moiety 'C17 H18 O4'
_chemical_formula_sum 'C17 H18 O4'
_chemical_formula_weight 286.31
_space_group_crystal_system triclinic
_space_group_IT_number 2
_space_group_name_Hall '-P 1'
_space_group_name_H-M_alt 'P -1'
_atom_sites_solution_hydrogens geom
_audit_creation_method SHELXL-2014/7
_cell_angle_alpha 103.165(2)
_cell_angle_beta 101.617(2)
_cell_angle_gamma 90.070(2)
_cell_formula_units_Z 4
_cell_length_a 9.5833(4)
_cell_length_b 12.0583(5)
_cell_length_c 13.2284(6)
_cell_measurement_reflns_used 9927
_cell_measurement_temperature 100(2)
_cell_measurement_theta_max 72.38
_cell_measurement_theta_min 3.51
_cell_volume 1456.21(11)
_computing_cell_refinement 'Bruker APEX 3'
_computing_data_collection 'Bruker APEX 3'
_computing_data_reduction 'Bruker APEX 3'
_computing_molecular_graphics 'SCHAKAL99 (E. Keller 1999)'
_computing_publication_material 'PLATON (A. L. Spek 1980-2015)'
_computing_structure_refinement
;
SHELXL-2014/7 (Sheldrick, 2014)
SHELXLE (C. B. Huebschle 2016)'
;
_computing_structure_solution 'SHELXT  (Sheldrick, 2015)'
_diffrn_ambient_temperature 100(2)
_diffrn_measured_fraction_theta_full 0.618
_diffrn_measured_fraction_theta_max 0.618
_diffrn_measurement_device_type 'Bruker D8 Venture'
_diffrn_measurement_method 'phi / omega scans'
_diffrn_radiation_type CuK\a
_diffrn_radiation_wavelength 1.54178
_diffrn_reflns_av_R_equivalents 0.0642
_diffrn_reflns_av_unetI/netI 0.1503
_diffrn_reflns_Laue_measured_fraction_full 0.618
_diffrn_reflns_Laue_measured_fraction_max 0.618
_diffrn_reflns_limit_h_max 11
_diffrn_reflns_limit_h_min -11
_diffrn_reflns_limit_k_max 14
_diffrn_reflns_limit_k_min -14
_diffrn_reflns_limit_l_max 16
_diffrn_reflns_limit_l_min -15
_diffrn_reflns_number 11710
_diffrn_reflns_point_group_measured_fraction_full 0.618
_diffrn_reflns_point_group_measured_fraction_max 0.618
_diffrn_reflns_theta_full 67.679
_diffrn_reflns_theta_max 72.480
_diffrn_reflns_theta_min 3.507
_diffrn_source 'micro focus'
_exptl_absorpt_coefficient_mu 0.757
_exptl_absorpt_correction_T_max 0.7536
_exptl_absorpt_correction_T_min 0.4337
_exptl_absorpt_correction_type multi-scan
_exptl_absorpt_process_details 'Bruker SADABS'
_exptl_crystal_colour colourless
_exptl_crystal_density_diffrn 1.306
_exptl_crystal_description platelet
_exptl_crystal_F_000 608
_exptl_crystal_size_max 0.150
_exptl_crystal_size_mid 0.150
_exptl_crystal_size_min 0.020
_refine_diff_density_max 0.662
_refine_diff_density_min -0.347
_refine_diff_density_rms 0.096
_refine_ls_extinction_method none
_refine_ls_goodness_of_fit_ref 1.045
_refine_ls_hydrogen_treatment constr
_refine_ls_matrix_type full
_refine_ls_number_parameters 381
_refine_ls_number_reflns 3554
_refine_ls_number_restraints 0
_refine_ls_restrained_S_all 1.045
_refine_ls_R_factor_all 0.1579
_refine_ls_R_factor_gt 0.0964
_refine_ls_shift/su_max 0.000
_refine_ls_shift/su_mean 0.000
_refine_ls_structure_factor_coef Fsqd
_refine_ls_weighting_details 'w=1/[\s^2^(Fo^2^)+(0.1803P)^2^+1.8811P] where P=(Fo^2^+2Fc^2^)/3'
_refine_ls_weighting_scheme calc
_refine_ls_wR_factor_gt 0.2553
_refine_ls_wR_factor_ref 0.2765
_reflns_Friedel_coverage 0.000
_reflns_number_gt 2834
_reflns_number_total 3554
_reflns_threshold_expression 'I > 2\s(I)'
_cod_data_source_file jo9b01083_si_004.cif
_cod_data_source_block 4a
_cod_database_code 4037581
_shelx_shelxl_version_number 2014/7
_shelx_space_group_comment
;
The symmetry employed for this shelxl refinement is uniquely defined
by the following loop, which should always be used as a source of
symmetry information in preference to the above space-group names.
They are only intended as comments.
;
_shelx_estimated_absorpt_t_min 0.895
_shelx_estimated_absorpt_t_max 0.985

loop_
_space_group_symop_operation_xyz
'x, y, z'
'-x, -y, -z'

loop_
_atom_site_label
_atom_site_type_symbol
_atom_site_fract_x
_atom_site_fract_y
_atom_site_fract_z
_atom_site_U_iso_or_equiv
_atom_site_adp_type
_atom_site_occupancy
_atom_site_site_symmetry_order
_atom_site_calc_flag
_atom_site_refinement_flags_posn
_atom_site_refinement_flags_adp
O1 O 0.7529(3) 0.4543(3) 0.4287(3) 0.0259(8) Uani 1 1 d . .
O2 O 0.9080(3) 0.6701(3) 0.5397(2) 0.0218(7) Uani 1 1 d . .
O3 O 0.6874(3) 0.4488(4) 0.1445(3) 0.0396(10) Uani 1 1 d . .
O4 O 0.7497(4) 0.2890(4) 0.1953(3) 0.0425(11) Uani 1 1 d . .
O5 O 0.7492(3) 0.9923(3) 0.5791(3) 0.0273(8) Uani 1 1 d . .
O6 O 0.5909(3) 1.1485(3) 0.4639(2) 0.0210(7) Uani 1 1 d . .
O7 O 0.7964(4) 1.1295(3) 0.8745(3) 0.0386(10) Uani 1 1 d . .
O8 O 0.7583(4) 0.9427(3) 0.8036(3) 0.0313(8) Uani 1 1 d . .
C1 C 0.8874(4) 0.4547(4) 0.2889(3) 0.0178(9) Uani 1 1 d . .
H1 H 0.9598 0.3966 0.3000 0.021 Uiso 1 1 calc R U
C2 C 0.8375(4) 0.5009(3) 0.3939(3) 0.0162(8) Uani 1 1 d . .
C3 C 0.9164(4) 0.6107(4) 0.4418(3) 0.0170(8) Uani 1 1 d . .
C4 C 1.0029(6) 0.7737(4) 0.5771(4) 0.0335(12) Uani 1 1 d . .
H4A H 1.0993 0.7529 0.6081 0.040 Uiso 1 1 calc R U
H4AB H 0.9671 0.8268 0.6341 0.040 Uiso 1 1 calc R U
C5 C 1.0141(5) 0.8347(4) 0.4902(4) 0.0298(11) Uani 1 1 d . .
H5A H 1.0802 0.9027 0.5200 0.036 Uiso 1 1 calc R U
H5AB H 0.9193 0.8606 0.4620 0.036 Uiso 1 1 calc R U
C6 C 1.0682(4) 0.7551(4) 0.4010(4) 0.0231(9) Uani 1 1 d . .
H6A H 1.0552 0.7886 0.3382 0.028 Uiso 1 1 calc R U
H6AB H 1.1712 0.7445 0.4240 0.028 Uiso 1 1 calc R U
C7 C 0.9865(4) 0.6424(4) 0.3729(3) 0.0182(9) Uani 1 1 d . .
C8 C 0.9617(4) 0.5594(3) 0.2679(3) 0.0163(8) Uani 1 1 d . .
H8 H 0.8930 0.5915 0.2156 0.020 Uiso 1 1 calc R U
C9 C 0.7647(4) 0.3992(4) 0.2009(3) 0.0251(10) Uani 1 1 d . .
C10 C 0.6290(8) 0.2301(6) 0.1131(5) 0.058(2) Uani 1 1 d . .
H10A H 0.5408 0.2714 0.1195 0.069 Uiso 1 1 calc R U
H10B H 0.6480 0.2267 0.0416 0.069 Uiso 1 1 calc R U
C11 C 0.6129(12) 0.1176(9) 0.1283(7) 0.093(4) Uani 1 1 d . .
H11A H 0.5336 0.0758 0.0741 0.139 Uiso 1 1 calc R U
H11B H 0.5929 0.1221 0.1988 0.139 Uiso 1 1 calc R U
H11C H 0.7010 0.0778 0.1223 0.139 Uiso 1 1 calc R U
C12 C 1.0977(4) 0.5333(4) 0.2259(3) 0.0181(9) Uani 1 1 d . .
C13 C 1.2126(4) 0.4883(4) 0.2830(3) 0.0250(10) Uani 1 1 d . .
H13 H 1.2059 0.4716 0.3487 0.030 Uiso 1 1 calc R U
C14 C 1.3373(4) 0.4676(4) 0.2449(4) 0.0275(10) Uani 1 1 d . .
H14 H 1.4154 0.4366 0.2843 0.033 Uiso 1 1 calc R U
C15 C 1.3473(5) 0.4925(4) 0.1482(4) 0.0274(10) Uani 1 1 d . .
H15 H 1.4314 0.4769 0.1209 0.033 Uiso 1 1 calc R U
C16 C 1.2343(5) 0.5399(4) 0.0928(3) 0.0281(11) Uani 1 1 d . .
H16 H 1.2425 0.5587 0.0282 0.034 Uiso 1 1 calc R U
C17 C 1.1094(5) 0.5602(4) 0.1299(3) 0.0225(9) Uani 1 1 d . .
H17 H 1.0322 0.5922 0.0907 0.027 Uiso 1 1 calc R U
C18 C 0.6108(4) 1.0643(3) 0.7179(3) 0.0186(9) Uani 1 1 d . .
H18 H 0.5382 1.0005 0.7063 0.022 Uiso 1 1 calc R U
C19 C 0.6625(4) 1.0553(4) 0.6125(3) 0.0195(9) Uani 1 1 d . .
C20 C 0.5825(4) 1.1394(3) 0.5632(3) 0.0176(9) Uani 1 1 d . .
C21 C 0.4948(6) 1.2325(4) 0.4256(4) 0.0346(12) Uani 1 1 d . .
H21A H 0.3987 1.1951 0.3949 0.042 Uiso 1 1 calc R U
H21B H 0.5301 1.2568 0.3683 0.042 Uiso 1 1 calc R U
C22 C 0.4822(5) 1.3366(4) 0.5106(4) 0.0299(11) Uani 1 1 d . .
H22A H 0.4152 1.3886 0.4801 0.036 Uiso 1 1 calc R U
H22B H 0.5764 1.3777 0.5388 0.036 Uiso 1 1 calc R U
C23 C 0.4281(4) 1.3013(4) 0.6005(4) 0.0250(10) Uani 1 1 d . .
H23A H 0.4390 1.3668 0.6626 0.030 Uiso 1 1 calc R U
H23B H 0.3257 1.2771 0.5770 0.030 Uiso 1 1 calc R U
C24 C 0.5110(4) 1.2065(3) 0.6298(3) 0.0181(9) Uani 1 1 d . .
C25 C 0.5356(4) 1.1750(4) 0.7361(3) 0.0184(9) Uani 1 1 d . .
H25 H 0.6030 1.2342 0.7884 0.022 Uiso 1 1 calc R U
C26 C 0.7309(5) 1.0517(4) 0.8076(3) 0.0254(10) Uani 1 1 d . .
C27 C 0.8766(5) 0.9228(5) 0.8834(4) 0.0333(12) Uani 1 1 d . .
H27A H 0.8567 0.9517 0.9551 0.040 Uiso 1 1 calc R U
H27B H 0.9647 0.9628 0.8791 0.040 Uiso 1 1 calc R U
C28 C 0.8952(7) 0.7968(5) 0.8634(4) 0.0421(13) Uani 1 1 d . .
H28A H 0.9143 0.7690 0.7921 0.063 Uiso 1 1 calc R U
H28B H 0.8079 0.7581 0.8688 0.063 Uiso 1 1 calc R U
H28C H 0.9754 0.7810 0.9161 0.063 Uiso 1 1 calc R U
C29 C 0.3975(4) 1.1712(4) 0.7771(3) 0.0192(9) Uani 1 1 d . .
C30 C 0.3783(4) 1.2480(4) 0.8679(3) 0.0207(9) Uani 1 1 d . .
H30 H 0.4523 1.3034 0.9056 0.025 Uiso 1 1 calc R U
C31 C 0.2532(5) 1.2456(4) 0.9045(3) 0.0270(10) Uani 1 1 d . .
H31 H 0.2416 1.2990 0.9669 0.032 Uiso 1 1 calc R U
C32 C 0.1445(5) 1.1646(4) 0.8496(4) 0.0272(10) Uani 1 1 d . .
H32 H 0.0591 1.1614 0.8752 0.033 Uiso 1 1 calc R U
C33 C 0.1611(5) 1.0896(5) 0.7586(4) 0.0320(11) Uani 1 1 d . .
H33 H 0.0857 1.0358 0.7201 0.038 Uiso 1 1 calc R U
C34 C 0.2872(5) 1.0910(4) 0.7216(3) 0.0276(11) Uani 1 1 d . .
H34 H 0.2981 1.0379 0.6589 0.033 Uiso 1 1 calc R U

loop_
_atom_site_aniso_label
_atom_site_aniso_U_11
_atom_site_aniso_U_22
_atom_site_aniso_U_33
_atom_site_aniso_U_23
_atom_site_aniso_U_13
_atom_site_aniso_U_12
O1 0.0240(15) 0.0254(17) 0.0317(16) 0.0076(13) 0.0123(12) 0.0009(14)
O2 0.0234(14) 0.0235(16) 0.0172(13) 0.0015(12) 0.0047(10) -0.0002(13)
O3 0.0201(15) 0.063(3) 0.0333(18) 0.0178(18) -0.0067(13) -0.0058(17)
O4 0.051(2) 0.038(2) 0.0276(17) 0.0037(16) -0.0108(15) -0.0230(19)
O5 0.0237(15) 0.0266(17) 0.0337(16) 0.0072(14) 0.0103(13) 0.0048(15)
O6 0.0240(14) 0.0184(15) 0.0193(14) 0.0030(11) 0.0028(11) 0.0002(12)
O7 0.0307(17) 0.0274(18) 0.043(2) -0.0011(16) -0.0170(15) -0.0015(16)
O8 0.0355(18) 0.0251(17) 0.0270(16) 0.0040(14) -0.0054(13) 0.0000(15)
C1 0.0135(16) 0.022(2) 0.0166(17) 0.0013(16) 0.0032(14) -0.0008(16)
C2 0.0160(17) 0.0146(19) 0.0174(17) 0.0025(15) 0.0036(13) 0.0053(16)
C3 0.0141(16) 0.0163(18) 0.0188(18) 0.0011(15) 0.0025(13) 0.0056(15)
C4 0.049(3) 0.024(2) 0.026(2) -0.0033(19) 0.012(2) -0.007(2)
C5 0.033(2) 0.023(2) 0.033(2) 0.003(2) 0.0092(18) 0.005(2)
C6 0.0191(18) 0.016(2) 0.033(2) -0.0028(17) 0.0118(16) -0.0009(17)
C7 0.0107(16) 0.019(2) 0.0238(19) 0.0057(16) 0.0016(14) 0.0021(16)
C8 0.0115(16) 0.0157(19) 0.0214(18) 0.0038(16) 0.0035(13) 0.0034(15)
C9 0.0164(18) 0.035(3) 0.0214(19) 0.0030(18) 0.0028(15) -0.0089(19)
C10 0.059(4) 0.056(4) 0.042(3) 0.000(3) -0.013(3) -0.039(4)
C11 0.118(8) 0.083(7) 0.062(5) 0.007(5) -0.006(5) -0.062(7)
C12 0.0166(18) 0.020(2) 0.0152(18) -0.0020(15) 0.0038(13) -0.0047(16)
C13 0.0178(19) 0.032(2) 0.0237(19) 0.0035(18) 0.0051(15) -0.0002(19)
C14 0.0166(19) 0.030(2) 0.035(2) 0.0022(19) 0.0087(17) -0.0004(19)
C15 0.0197(19) 0.028(2) 0.032(2) -0.0045(18) 0.0124(16) -0.0038(19)
C16 0.031(2) 0.031(2) 0.022(2) 0.0010(18) 0.0109(17) -0.006(2)
C17 0.025(2) 0.024(2) 0.0164(18) 0.0013(16) 0.0019(14) -0.0036(18)
C18 0.0139(17) 0.0188(19) 0.0204(18) 0.0017(16) 0.0007(14) -0.0035(15)
C19 0.0169(18) 0.0176(19) 0.0225(19) 0.0028(16) 0.0028(15) -0.0036(17)
C20 0.0130(16) 0.0169(19) 0.0209(18) 0.0020(15) 0.0014(13) -0.0030(16)
C21 0.049(3) 0.026(2) 0.028(2) 0.012(2) 0.000(2) -0.001(2)
C22 0.029(2) 0.020(2) 0.038(2) 0.0056(19) 0.0032(18) -0.0010(19)
C23 0.0195(19) 0.022(2) 0.034(2) 0.0086(18) 0.0035(16) 0.0031(18)
C24 0.0120(16) 0.0190(19) 0.0227(18) 0.0063(16) 0.0007(13) -0.0024(16)
C25 0.0137(17) 0.0184(19) 0.0205(18) 0.0013(15) 0.0008(13) -0.0030(16)
C26 0.022(2) 0.027(2) 0.025(2) 0.0076(18) -0.0012(16) -0.0020(19)
C27 0.032(2) 0.034(3) 0.030(2) 0.008(2) -0.0039(18) 0.000(2)
C28 0.055(3) 0.043(3) 0.033(3) 0.017(2) 0.010(2) 0.018(3)
C29 0.0147(17) 0.022(2) 0.0187(17) 0.0022(16) 0.0013(14) -0.0019(16)
C30 0.026(2) 0.0180(19) 0.0159(17) 0.0027(15) 0.0000(15) -0.0016(17)
C31 0.034(2) 0.026(2) 0.0201(19) 0.0012(18) 0.0071(17) 0.004(2)
C32 0.024(2) 0.033(2) 0.028(2) 0.0103(19) 0.0089(16) 0.0014(19)
C33 0.024(2) 0.038(3) 0.033(2) 0.004(2) 0.0071(17) -0.009(2)
C34 0.021(2) 0.032(3) 0.024(2) -0.0046(19) 0.0059(16) -0.007(2)

loop_
_atom_type_symbol
_atom_type_description
_atom_type_scat_dispersion_real
_atom_type_scat_dispersion_imag
_atom_type_scat_source
C C 0.0181 0.0091 'International Tables Vol C Tables 4.2.6.8 and 6.1.1.4'
H H 0.0000 0.0000 'International Tables Vol C Tables 4.2.6.8 and 6.1.1.4'
O O 0.0492 0.0322 'International Tables Vol C Tables 4.2.6.8 and 6.1.1.4'

loop_
_geom_angle_atom_site_label_1
_geom_angle_atom_site_label_2
_geom_angle_atom_site_label_3
_geom_angle
C3 O2 C4 113.3(3)
C9 O4 C10 114.3(5)
C20 O6 C21 112.9(4)
C26 O8 C27 115.5(4)
C9 C1 C2 111.4(3)
C9 C1 C8 114.2(3)
C2 C1 C8 104.8(3)
C9 C1 H1 108.8
C2 C1 H1 108.8
C8 C1 H1 108.8
O1 C2 C3 127.9(4)
O1 C2 C1 126.5(4)
C3 C2 C1 105.6(3)
O2 C3 C7 127.7(3)
O2 C3 C2 121.3(3)
C7 C3 C2 110.8(3)
O2 C4 C5 113.5(4)
O2 C4 H4A 108.9
C5 C4 H4A 108.9
O2 C4 H4AB 108.9
C5 C4 H4AB 108.9
H4A C4 H4AB 107.7
C4 C5 C6 110.2(4)
C4 C5 H5A 109.6
C6 C5 H5A 109.6
C4 C5 H5AB 109.6
C6 C5 H5AB 109.6
H5A C5 H5AB 108.1
C7 C6 C5 109.0(3)
C7 C6 H6A 109.9
C5 C6 H6A 109.9
C7 C6 H6AB 109.9
C5 C6 H6AB 109.9
H6A C6 H6AB 108.3
C3 C7 C8 112.9(3)
C3 C7 C6 121.1(4)
C8 C7 C6 125.9(3)
C7 C8 C12 113.1(3)
C7 C8 C1 103.1(3)
C12 C8 C1 114.3(3)
C7 C8 H8 108.7
C12 C8 H8 108.7
C1 C8 H8 108.7
O3 C9 O4 123.8(4)
O3 C9 C1 124.8(4)
O4 C9 C1 111.4(4)
C11 C10 O4 107.5(6)
C11 C10 H10A 110.2
O4 C10 H10A 110.2
C11 C10 H10B 110.2
O4 C10 H10B 110.2
H10A C10 H10B 108.5
C10 C11 H11A 109.5
C10 C11 H11B 109.5
H11A C11 H11B 109.5
C10 C11 H11C 109.5
H11A C11 H11C 109.5
H11B C11 H11C 109.5
C13 C12 C17 119.4(4)
C13 C12 C8 121.2(3)
C17 C12 C8 119.3(4)
C14 C13 C12 120.6(4)
C14 C13 H13 119.7
C12 C13 H13 119.7
C13 C14 C15 119.7(5)
C13 C14 H14 120.2
C15 C14 H14 120.2
C16 C15 C14 119.7(4)
C16 C15 H15 120.1
C14 C15 H15 120.1
C15 C16 C17 121.0(4)
C15 C16 H16 119.5
C17 C16 H16 119.5
C16 C17 C12 119.6(4)
C16 C17 H17 120.2
C12 C17 H17 120.2
C25 C18 C26 115.6(4)
C25 C18 C19 105.7(3)
C26 C18 C19 112.0(3)
C25 C18 H18 107.8
C26 C18 H18 107.8
C19 C18 H18 107.8
O5 C19 C20 128.1(4)
O5 C19 C18 127.3(4)
C20 C19 C18 104.6(4)
C24 C20 O6 126.7(4)
C24 C20 C19 111.9(3)
O6 C20 C19 121.2(4)
O6 C21 C22 113.8(4)
O6 C21 H21A 108.8
C22 C21 H21A 108.8
O6 C21 H21B 108.8
C22 C21 H21B 108.8
H21A C21 H21B 107.7
C21 C22 C23 109.9(4)
C21 C22 H22A 109.7
C23 C22 H22A 109.7
C21 C22 H22B 109.7
C23 C22 H22B 109.7
H22A C22 H22B 108.2
C24 C23 C22 109.0(4)
C24 C23 H23A 109.9
C22 C23 H23A 109.9
C24 C23 H23B 109.9
C22 C23 H23B 109.9
H23A C23 H23B 108.3
C20 C24 C23 122.3(4)
C20 C24 C25 111.2(4)
C23 C24 C25 126.5(4)
C18 C25 C24 104.0(3)
C18 C25 C29 115.7(3)
C24 C25 C29 112.3(3)
C18 C25 H25 108.2
C24 C25 H25 108.2
C29 C25 H25 108.2
O7 C26 O8 123.2(4)
O7 C26 C18 125.1(4)
O8 C26 C18 111.7(4)
O8 C27 C28 107.8(4)
O8 C27 H27A 110.2
C28 C27 H27A 110.2
O8 C27 H27B 110.2
C28 C27 H27B 110.2
H27A C27 H27B 108.5
C27 C28 H28A 109.5
C27 C28 H28B 109.5
H28A C28 H28B 109.5
C27 C28 H28C 109.5
H28A C28 H28C 109.5
H28B C28 H28C 109.5
C30 C29 C34 118.9(4)
C30 C29 C25 121.0(3)
C34 C29 C25 120.1(4)
C31 C30 C29 121.1(3)
C31 C30 H30 119.4
C29 C30 H30 119.4
C30 C31 C32 119.7(4)
C30 C31 H31 120.2
C32 C31 H31 120.2
C33 C32 C31 119.7(4)
C33 C32 H32 120.2
C31 C32 H32 120.2
C32 C33 C34 120.9(4)
C32 C33 H33 119.6
C34 C33 H33 119.6
C33 C34 C29 119.6(4)
C33 C34 H34 120.2
C29 C34 H34 120.2

loop_
_geom_bond_atom_site_label_1
_geom_bond_atom_site_label_2
_geom_bond_distance
O1 C2 1.205(5)
O2 C3 1.347(5)
O2 C4 1.472(5)
O3 C9 1.202(6)
O4 C9 1.321(6)
O4 C10 1.471(5)
O5 C19 1.207(6)
O6 C20 1.362(4)
O6 C21 1.476(6)
O7 C26 1.205(6)
O8 C26 1.332(6)
O8 C27 1.447(6)
C1 C9 1.509(5)
C1 C2 1.544(5)
C1 C8 1.555(4)
C1 H1 1.0000
C2 C3 1.466(5)
C3 C7 1.354(5)
C4 C5 1.519(6)
C4 H4A 0.9900
C4 H4AB 0.9900
C5 C6 1.522(7)
C5 H5A 0.9900
C5 H5AB 0.9900
C6 C7 1.500(5)
C6 H6A 0.9900
C6 H6AB 0.9900
C7 C8 1.489(6)
C8 C12 1.523(5)
C8 H8 1.0000
C10 C11 1.428(12)
C10 H10A 0.9900
C10 H10B 0.9900
C11 H11A 0.9800
C11 H11B 0.9800
C11 H11C 0.9800
C12 C13 1.390(6)
C12 C17 1.405(5)
C13 C14 1.390(6)
C13 H13 0.9500
C14 C15 1.399(6)
C14 H14 0.9500
C15 C16 1.382(7)
C15 H15 0.9500
C16 C17 1.384(6)
C16 H16 0.9500
C17 H17 0.9500
C18 C25 1.512(6)
C18 C26 1.513(5)
C18 C19 1.553(5)
C18 H18 1.0000
C19 C20 1.464(6)
C20 C24 1.348(6)
C21 C22 1.506(8)
C21 H21A 0.9900
C21 H21B 0.9900
C22 C23 1.529(6)
C22 H22A 0.9900
C22 H22B 0.9900
C23 C24 1.473(6)
C23 H23A 0.9900
C23 H23B 0.9900
C24 C25 1.512(5)
C25 C29 1.533(5)
C25 H25 1.0000
C27 C28 1.498(8)
C27 H27A 0.9900
C27 H27B 0.9900
C28 H28A 0.9800
C28 H28B 0.9800
C28 H28C 0.9800
C29 C30 1.384(6)
C29 C34 1.397(5)
C30 C31 1.383(6)
C30 H30 0.9500
C31 C32 1.391(6)
C31 H31 0.9500
C32 C33 1.370(7)
C32 H32 0.9500
C33 C34 1.394(6)
C33 H33 0.9500
C34 H34 0.9500

loop_
_geom_torsion_atom_site_label_1
_geom_torsion_atom_site_label_2
_geom_torsion_atom_site_label_3
_geom_torsion_atom_site_label_4
_geom_torsion
C9 C1 C2 O1 41.1(6)
C8 C1 C2 O1 165.1(4)
C9 C1 C2 C3 -139.9(4)
C8 C1 C2 C3 -15.9(4)
C4 O2 C3 C7 -8.5(6)
C4 O2 C3 C2 175.7(4)
O1 C2 C3 O2 5.0(7)
C1 C2 C3 O2 -174.0(4)
O1 C2 C3 C7 -171.5(4)
C1 C2 C3 C7 9.6(5)
C3 O2 C4 C5 37.5(6)
O2 C4 C5 C6 -58.4(6)
C4 C5 C6 C7 47.0(5)
O2 C3 C7 C8 -174.8(4)
C2 C3 C7 C8 1.3(5)
O2 C3 C7 C6 0.3(7)
C2 C3 C7 C6 176.4(4)
C5 C6 C7 C3 -20.5(5)
C5 C6 C7 C8 153.9(4)
C3 C7 C8 C12 -135.4(3)
C6 C7 C8 C12 49.8(5)
C3 C7 C8 C1 -11.4(4)
C6 C7 C8 C1 173.8(4)
C9 C1 C8 C7 138.4(4)
C2 C1 C8 C7 16.2(4)
C9 C1 C8 C12 -98.5(4)
C2 C1 C8 C12 139.4(3)
C10 O4 C9 O3 0.0(7)
C10 O4 C9 C1 178.3(4)
C2 C1 C9 O3 86.8(5)
C8 C1 C9 O3 -31.6(6)
C2 C1 C9 O4 -91.4(5)
C8 C1 C9 O4 150.2(4)
C9 O4 C10 C11 -170.7(7)
C7 C8 C12 C13 58.8(5)
C1 C8 C12 C13 -58.8(5)
C7 C8 C12 C17 -118.2(4)
C1 C8 C12 C17 124.2(4)
C17 C12 C13 C14 -1.4(6)
C8 C12 C13 C14 -178.4(4)
C12 C13 C14 C15 0.1(7)
C13 C14 C15 C16 1.5(7)
C14 C15 C16 C17 -1.8(7)
C15 C16 C17 C12 0.6(6)
C13 C12 C17 C16 1.0(6)
C8 C12 C17 C16 178.1(4)
C25 C18 C19 O5 164.9(4)
C26 C18 C19 O5 38.3(5)
C25 C18 C19 C20 -15.4(3)
C26 C18 C19 C20 -142.0(3)
C21 O6 C20 C24 -8.3(5)
C21 O6 C20 C19 175.9(3)
O5 C19 C20 C24 -170.7(4)
C18 C19 C20 C24 9.6(4)
O5 C19 C20 O6 5.6(6)
C18 C19 C20 O6 -174.1(3)
C20 O6 C21 C22 37.3(4)
O6 C21 C22 C23 -58.4(5)
C21 C22 C23 C24 47.6(5)
O6 C20 C24 C23 0.9(5)
C19 C20 C24 C23 177.0(3)
O6 C20 C24 C25 -175.9(3)
C19 C20 C24 C25 0.2(4)
C22 C23 C24 C20 -21.4(5)
C22 C23 C24 C25 154.9(3)
C26 C18 C25 C24 139.7(3)
C19 C18 C25 C24 15.3(3)
C26 C18 C25 C29 -96.6(4)
C19 C18 C25 C29 139.0(3)
C20 C24 C25 C18 -10.2(3)
C23 C24 C25 C18 173.2(3)
C20 C24 C25 C29 -136.0(3)
C23 C24 C25 C29 47.4(5)
C27 O8 C26 O7 -2.1(7)
C27 O8 C26 C18 177.1(3)
C25 C18 C26 O7 -22.4(6)
C19 C18 C26 O7 98.7(5)
C25 C18 C26 O8 158.4(3)
C19 C18 C26 O8 -80.5(4)
C26 O8 C27 C28 -177.5(4)
C18 C25 C29 C30 126.4(4)
C24 C25 C29 C30 -114.4(4)
C18 C25 C29 C34 -55.1(5)
C24 C25 C29 C34 64.1(5)
C34 C29 C30 C31 0.8(6)
C25 C29 C30 C31 179.3(4)
C29 C30 C31 C32 0.1(7)
C30 C31 C32 C33 -1.3(7)
C31 C32 C33 C34 1.8(8)
C32 C33 C34 C29 -0.9(8)
C30 C29 C34 C33 -0.4(7)
C25 C29 C34 C33 -178.9(4)
